data_2310719
loop_
_publ_author_name
'Abrahams, S.C.'
'Grison, E.'

_publ_section_title
;
 The Crystal Structure of Cesium Hexasulfide
;
_journal_name_full 'Acta Crystallographica (1,1948-23,1967)'
_journal_page_first 206
_journal_page_last 213
_journal_volume 6
_journal_year 1953
_chemical_formula_sum 'Cs2 S6'
_space_group_IT_number 2
_symmetry_space_group_name_Hall '-P 1'
_symmetry_space_group_name_H-M 'P -1'
_cell_angle_alpha 89.22
_cell_angle_beta 95.2
_cell_angle_gamma 95.13
_cell_formula_units_Z 2
_cell_length_a 11.53
_cell_length_b 9.18
_cell_length_c 4.67
_cell_volume 490.284
_citation_journal_id_ASTM ACCRA9
_cod_data_source_file Abrahams_ACCRA9_1953_191.cif
_cod_data_source_block Cs2S6
_cod_original_cell_volume 490.2843
_cod_database_code 2310719

loop_
_symmetry_equiv_pos_as_xyz
x,y,z
-x,-y,-z

loop_
_atom_site_label
_atom_site_type_symbol
_atom_site_fract_x
_atom_site_fract_y
_atom_site_fract_z
_atom_site_occupancy
_atom_site_U_iso_or_equiv
S6 S 0.33 0.387 0.5752 1 0.0
S3 S 0.214 -0.0146 0.8085 1 0.0
S4 S 0.369 0.027 0.6355 1 0.0
S2 S 0.102 -0.1379 0.5022 1 0.0
Cs1 Cs+1 0.0959 0.3237 0.05 1 0.0
S1 S 0.146 -0.3432 0.5312 1 0.0
Cs2 Cs+1 0.3849 -0.3103 0.1018 1 0.0
S5 S 0.3601 0.2086 0.3518 1 0.0
